data_4116002
loop_
_publ_author_name
'Ken Hatano'
'Norihiro Tokitoh'
'Nozomi Takagi'
'Shigeru Nagase'

_publ_contact_author_address
;
    6-10-1 Hakozaki, Higashi-ku, Fukuoka 812*8581, Japan
;
_publ_contact_author_email ' tokitoh@ms.ifoc.kyushu-u.ac.jp'
_publ_contact_author_fax ' +81-92(642)2735 '
_publ_contact_author_name ' Norihiro Tokitoh'
_publ_contact_author_phone ' +81-92(642)2718 '
_publ_section_title
;
 The First Stable Heteracyclopropabenzene: Synthesis and Crystal Structure
 of a Silacyclopropabenzene
;
_journal_name_full 'Journal of the American Chemical Society'
_journal_page_first 4829
_journal_page_last 4830
_journal_paper_doi 10.1021/ja000501k
_journal_volume 122
_journal_year 2000
_chemical_formula_moiety 'C45 H80 Si7 '
_chemical_formula_sum 'C45 H80 Si7'
_chemical_formula_weight 817.73
_space_group_IT_number 2
_symmetry_cell_setting triclinic
_symmetry_Int_Tables_number 2
_symmetry_space_group_name_Hall '-P 1'
_symmetry_space_group_name_H-M 'P -1'
_audit_creation_date 'Sat Mar 25 17:13:27 2000'
_audit_creation_method 'by teXsan'
_cell_angle_alpha 95.675(2)
_cell_angle_beta 107.6040(7)
_cell_angle_gamma 76.798(2)
_cell_formula_units_Z 2
_cell_length_a 11.9775(4)
_cell_length_b 22.9899(6)
_cell_length_c 9.9059(4)
_cell_measurement_reflns_used 14779
_cell_measurement_temperature 93.2
_cell_measurement_theta_max 27.5
_cell_measurement_theta_min 2.3
_cell_volume 2529.94(15)
_computing_cell_refinement PROCESS-AUTO
_computing_data_collection PROCESS-AUTO
_computing_data_reduction 'teXsan Ver. 1.10'
_computing_publication_material 'teXsan Ver. 1.10'
_computing_structure_refinement SHELXL97
_computing_structure_solution SIR92
_diffrn_measurement_device_type 'Rigaku RAXIS-RAPID Imaging Plate'
_diffrn_measurement_method \w
_diffrn_radiation_type 'Mo K\a'
_diffrn_radiation_wavelength 0.7107
_diffrn_reflns_av_R_equivalents 0.000
_diffrn_reflns_limit_h_max 15
_diffrn_reflns_limit_h_min 0
_diffrn_reflns_limit_k_max 29
_diffrn_reflns_limit_k_min -28
_diffrn_reflns_limit_l_max 12
_diffrn_reflns_limit_l_min -12
_diffrn_reflns_number 22981
_diffrn_reflns_theta_max 27.49
_exptl_absorpt_coefficient_mu 0.216
_exptl_absorpt_correction_T_max 0.979
_exptl_absorpt_correction_T_min 0.528
_exptl_absorpt_correction_type multi-scan
_exptl_absorpt_process_details '(Higashi, 1995)'
_exptl_crystal_colour colorless
_exptl_crystal_density_diffrn 1.073
_exptl_crystal_description platelet
_exptl_crystal_size_max 0.400
_exptl_crystal_size_mid 0.300
_exptl_crystal_size_min 0.100
_refine_diff_density_max 1.34
_refine_diff_density_min -0.43
_refine_ls_extinction_coef 0.0077
_refine_ls_extinction_expression Fc^*^=kFc[1+0.001xFc^2^\l^3^/sin(2\q)]^-1/4^
_refine_ls_extinction_method SHELXL
_refine_ls_goodness_of_fit_ref 0.983
_refine_ls_number_parameters 548
_refine_ls_number_reflns 7598
_refine_ls_R_factor_gt 0.0530
_refine_ls_shift/su_max 0.0010
_refine_ls_structure_factor_coef Fsqd
_refine_ls_weighting_details 'w = 1/[\s^2^(Fo^2^) + (0.0897P)^2^+0.0000P] where P=(Fo^2^+2Fc^2^)/3'
_refine_ls_weighting_scheme calc
_refine_ls_wR_factor_ref 0.1507
_reflns_number_gt 7598
_reflns_number_total 11383
_reflns_threshold_expression >2.0sigma(I)
_cod_data_source_file ja000501k.cif
_cod_data_source_block sicyprbz
_cod_original_cell_volume 2529.9(2)
_cod_original_sg_symbol_H-M 'P -1 '
_cod_original_formula_sum 'C45 H80 Si7 '
_cod_database_code 4116002

loop_
_symmetry_equiv_pos_as_xyz
x,y,z
-x,-y,-z

loop_
_atom_site_label
_atom_site_type_symbol
_atom_site_fract_x
_atom_site_fract_y
_atom_site_fract_z
_atom_site_U_iso_or_equiv
_atom_site_adp_type
_atom_site_occupancy
_atom_site_calc_flag
Si(1) Si 0.71473(6) 0.33567(3) 0.61939(7) 0.0142(1) Uani 1.00 d
Si(2) Si 0.67164(7) 0.14461(3) 0.56020(8) 0.0223(2) Uani 1.00 d
Si(3) Si 0.67406(7) 0.18493(3) 0.87970(8) 0.0214(2) Uani 1.00 d
Si(4) Si 1.17842(7) 0.06837(3) 0.73917(8) 0.0222(2) Uani 1.00 d
Si(5) Si 1.18708(8) 0.11559(4) 1.06252(8) 0.0301(2) Uani 1.00 d
Si(6) Si 1.08671(6) 0.37623(3) 0.82541(7) 0.0185(2) Uani 1.00 d
Si(7) Si 1.04748(6) 0.30882(3) 0.51267(7) 0.0188(2) Uani 1.00 d
C(1) C 0.5631(2) 0.3239(1) 0.5334(3) 0.0178(5) Uani 1.00 d
C(2) C 0.4462(2) 0.3155(1) 0.4898(3) 0.0230(6) Uani 1.00 d
C(3) C 0.3925(3) 0.3109(1) 0.3457(3) 0.0280(6) Uani 1.00 d
C(4) C 0.4541(3) 0.3140(1) 0.2474(3) 0.0264(6) Uani 1.00 d
C(5) C 0.5701(3) 0.3230(1) 0.2910(3) 0.0234(6) Uani 1.00 d
C(6) C 0.6238(2) 0.3279(1) 0.4364(3) 0.0183(5) Uani 1.00 d
C(7) C 0.8427(2) 0.2726(1) 0.7005(3) 0.0153(5) Uani 1.00 d
C(8) C 0.8281(2) 0.2165(1) 0.7357(3) 0.0170(5) Uani 1.00 d
C(9) C 0.9293(3) 0.1722(1) 0.7908(3) 0.0214(5) Uani 1.00 d
C(10) C 1.0462(2) 0.1802(1) 0.8165(3) 0.0210(5) Uani 1.00 d
C(11) C 1.0589(2) 0.2346(1) 0.7834(3) 0.0189(5) Uani 1.00 d
C(12) C 0.9617(2) 0.2800(1) 0.7228(3) 0.0163(5) Uani 1.00 d
C(13) C 0.7191(2) 0.4144(1) 0.6952(3) 0.0142(5) Uani 1.00 d
C(14) C 0.7196(2) 0.4620(1) 0.6140(3) 0.0173(5) Uani 1.00 d
C(15) C 0.7147(2) 0.5193(1) 0.6753(3) 0.0222(6) Uani 1.00 d
C(16) C 0.7091(2) 0.5311(1) 0.8121(3) 0.0239(6) Uani 1.00 d
C(17) C 0.7062(2) 0.4857(1) 0.8915(3) 0.0210(5) Uani 1.00 d
C(18) C 0.7106(2) 0.4273(1) 0.8348(3) 0.0172(5) Uani 1.00 d
C(19) C 0.7063(2) 0.2010(1) 0.7125(3) 0.0178(5) Uani 1.00 d
C(20) C 1.1571(3) 0.1319(1) 0.8713(3) 0.0270(6) Uani 1.00 d
C(21) C 0.9927(2) 0.3336(1) 0.6750(3) 0.0173(5) Uani 1.00 d
C(22) C 0.7177(2) 0.4545(1) 0.4590(3) 0.0187(5) Uani 1.00 d
C(23) C 0.6945(2) 0.3804(1) 0.9217(3) 0.0202(5) Uani 1.00 d
C(24) C 0.5118(3) 0.1382(1) 0.5210(3) 0.0352(7) Uani 1.00 d
C(25) C 0.6922(3) 0.1690(1) 0.3971(3) 0.0335(7) Uani 1.00 d
C(26) C 0.7690(3) 0.0682(1) 0.5958(3) 0.0332(7) Uani 1.00 d
C(27) C 0.5134(3) 0.2196(1) 0.8640(4) 0.0348(7) Uani 1.00 d
C(28) C 0.7706(3) 0.2180(1) 1.0387(3) 0.0306(6) Uani 1.00 d
C(29) C 0.6950(3) 0.1041(1) 0.9145(3) 0.0327(7) Uani 1.00 d
C(30) C 1.0985(3) 0.0934(1) 0.5550(3) 0.0329(7) Uani 1.00 d
C(31) C 1.3414(3) 0.0440(2) 0.7587(4) 0.0512(10) Uani 1.00 d
C(32) C 1.1193(3) 0.0028(1) 0.7662(4) 0.0409(8) Uani 1.00 d
C(33) C 1.0722(3) 0.0776(2) 1.0923(4) 0.0447(8) Uani 1.00 d
C(34) C 1.1821(4) 0.1863(2) 1.1671(4) 0.0510(10) Uani 1.00 d
C(35) C 1.3342(3) 0.0647(1) 1.1305(4) 0.0420(8) Uani 1.00 d
C(36) C 1.0343(3) 0.4577(1) 0.7986(3) 0.0306(7) Uani 1.00 d
C(37) C 1.2498(2) 0.3579(1) 0.8380(3) 0.0295(6) Uani 1.00 d
C(38) C 1.0705(3) 0.3591(1) 0.9981(3) 0.0333(7) Uani 1.00 d
C(39) C 0.9353(3) 0.2712(1) 0.3836(3) 0.0265(6) Uani 1.00 d
C(40) C 1.0643(3) 0.3742(1) 0.4290(3) 0.0320(7) Uani 1.00 d
C(41) C 1.1946(2) 0.2544(1) 0.5504(3) 0.0244(6) Uani 1.00 d
C(42) C 0.5880(2) 0.4703(1) 0.3641(3) 0.0248(6) Uani 1.00 d
C(43) C 0.7913(3) 0.4929(1) 0.4188(3) 0.0284(6) Uani 1.00 d
C(44) C 0.5605(3) 0.3864(2) 0.9035(3) 0.0348(7) Uani 1.00 d
C(45) C 0.7626(3) 0.3846(1) 1.0800(3) 0.0301(6) Uani 1.00 d
H(1) H 0.403(3) 0.313(1) 0.550(3) 0.0301(1) Uiso 1.00 calc
H(2) H 0.316(3) 0.304(1) 0.317(4) 0.0425(1) Uiso 1.00 calc
H(3) H 0.414(3) 0.308(1) 0.141(4) 0.0374(1) Uiso 1.00 calc
H(4) H 0.611(3) 0.326(1) 0.227(3) 0.0288(1) Uiso 1.00 calc
H(5) H 0.912(3) 0.137(1) 0.814(3) 0.0300(1) Uiso 1.00 calc
H(6) H 1.135(3) 0.239(1) 0.796(3) 0.02077(9) Uiso 1.00 calc
H(7) H 0.716(2) 0.551(1) 0.625(3) 0.01843(9) Uiso 1.00 calc
H(8) H 0.708(3) 0.572(1) 0.850(3) 0.0379(1) Uiso 1.00 calc
H(9) H 0.701(2) 0.493(1) 0.990(3) 0.01076(8) Uiso 1.00 calc
H(10) H 0.649(3) 0.232(1) 0.681(3) 0.01954(9) Uiso 1.00 calc
H(11) H 1.231(3) 0.154(2) 0.882(4) 0.0535(1) Uiso 1.00 calc
H(12) H 0.927(3) 0.363(1) 0.641(3) 0.02486(10) Uiso 1.00 calc
H(13) H 0.752(2) 0.414(1) 0.444(2) 0.00411(7) Uiso 1.00 calc
H(14) H 0.729(2) 0.339(1) 0.888(3) 0.01770(9) Uiso 1.00 calc
H(15) H 0.4609 0.1772 0.5076 0.0440 Uiso 1.00 calc
H(16) H 0.4906 0.1139 0.4365 0.0440 Uiso 1.00 calc
H(17) H 0.5021 0.1201 0.5989 0.0440 Uiso 1.00 calc
H(18) H 0.7713 0.1765 0.4177 0.0418 Uiso 1.00 calc
H(19) H 0.6341 0.2048 0.3650 0.0418 Uiso 1.00 calc
H(20) H 0.6817 0.1381 0.3246 0.0418 Uiso 1.00 calc
H(21) H 0.7387 0.0406 0.5218 0.0414 Uiso 1.00 calc
H(22) H 0.7688 0.0554 0.6852 0.0414 Uiso 1.00 calc
H(23) H 0.8493 0.0693 0.5987 0.0414 Uiso 1.00 calc
H(24) H 0.4984 0.2613 0.8458 0.0445 Uiso 1.00 calc
H(25) H 0.4627 0.2002 0.7874 0.0445 Uiso 1.00 calc
H(26) H 0.4967 0.2150 0.9508 0.0445 Uiso 1.00 calc
H(27) H 0.8525 0.1974 1.0534 0.0380 Uiso 1.00 calc
H(28) H 0.7457 0.2141 1.1202 0.0380 Uiso 1.00 calc
H(29) H 0.7635 0.2595 1.0245 0.0380 Uiso 1.00 calc
H(30) H 0.6441 0.0856 0.8362 0.0408 Uiso 1.00 calc
H(31) H 0.6747 0.1006 0.9995 0.0408 Uiso 1.00 calc
H(32) H 0.7771 0.0847 0.9256 0.0408 Uiso 1.00 calc
H(33) H 1.1360 0.1222 0.5319 0.0404 Uiso 1.00 calc
H(34) H 1.1019 0.0596 0.4900 0.0404 Uiso 1.00 calc
H(35) H 1.0164 0.1112 0.5482 0.0404 Uiso 1.00 calc
H(36) H 1.3538 0.0137 0.6876 0.0601 Uiso 1.00 calc
H(37) H 1.3821 0.0281 0.8510 0.0601 Uiso 1.00 calc
H(38) H 1.3726 0.0776 0.7474 0.0601 Uiso 1.00 calc
H(39) H 1.0376 0.0160 0.7675 0.0506 Uiso 1.00 calc
H(40) H 1.1234 -0.0262 0.6903 0.0506 Uiso 1.00 calc
H(41) H 1.1668 -0.0149 0.8548 0.0506 Uiso 1.00 calc
H(42) H 1.0906 0.0709 1.1915 0.0539 Uiso 1.00 calc
H(43) H 1.0740 0.0400 1.0404 0.0539 Uiso 1.00 calc
H(44) H 0.9939 0.1027 1.0601 0.0539 Uiso 1.00 calc
H(45) H 1.1978 0.1782 1.2651 0.0669 Uiso 1.00 calc
H(46) H 1.2417 0.2059 1.1569 0.0669 Uiso 1.00 calc
H(47) H 1.1043 0.2116 1.1339 0.0669 Uiso 1.00 calc
H(48) H 1.3961 0.0822 1.1185 0.0543 Uiso 1.00 calc
H(49) H 1.3343 0.0271 1.0790 0.0543 Uiso 1.00 calc
H(50) H 1.3486 0.0585 1.2293 0.0543 Uiso 1.00 calc
H(51) H 1.0848 0.4788 0.8712 0.0370 Uiso 1.00 calc
H(52) H 1.0375 0.4667 0.7074 0.0370 Uiso 1.00 calc
H(53) H 0.9533 0.4698 0.8033 0.0370 Uiso 1.00 calc
H(54) H 1.2815 0.3163 0.8573 0.0366 Uiso 1.00 calc
H(55) H 1.2602 0.3663 0.7501 0.0366 Uiso 1.00 calc
H(56) H 1.2914 0.3817 0.9132 0.0366 Uiso 1.00 calc
H(57) H 0.9876 0.3609 0.9883 0.0407 Uiso 1.00 calc
H(58) H 1.1161 0.3198 1.0253 0.0407 Uiso 1.00 calc
H(59) H 1.0994 0.3880 1.0694 0.0407 Uiso 1.00 calc
H(60) H 0.8574 0.2969 0.3663 0.0333 Uiso 1.00 calc
H(61) H 0.9561 0.2628 0.2963 0.0333 Uiso 1.00 calc
H(62) H 0.9347 0.2345 0.4216 0.0333 Uiso 1.00 calc
H(63) H 1.1229 0.3934 0.4951 0.0388 Uiso 1.00 calc
H(64) H 0.9888 0.4021 0.4027 0.0388 Uiso 1.00 calc
H(65) H 1.0898 0.3609 0.3461 0.0388 Uiso 1.00 calc
H(66) H 1.1851 0.2170 0.5759 0.0316 Uiso 1.00 calc
H(67) H 1.2221 0.2484 0.4675 0.0316 Uiso 1.00 calc
H(68) H 1.2522 0.2698 0.6273 0.0316 Uiso 1.00 calc
H(69) H 0.5865 0.4621 0.2667 0.0321 Uiso 1.00 calc
H(70) H 0.5555 0.5119 0.3776 0.0321 Uiso 1.00 calc
H(71) H 0.5409 0.4466 0.3887 0.0321 Uiso 1.00 calc
H(72) H 0.8696 0.4875 0.4858 0.0337 Uiso 1.00 calc
H(73) H 0.7518 0.5342 0.4197 0.0337 Uiso 1.00 calc
H(74) H 0.7986 0.4809 0.3257 0.0337 Uiso 1.00 calc
H(75) H 0.5291 0.4247 0.9406 0.0445 Uiso 1.00 calc
H(76) H 0.5188 0.3827 0.8047 0.0445 Uiso 1.00 calc
H(77) H 0.5498 0.3554 0.9538 0.0445 Uiso 1.00 calc
H(78) H 0.7248 0.4200 1.1225 0.0381 Uiso 1.00 calc
H(79) H 0.8440 0.3865 1.0902 0.0381 Uiso 1.00 calc
H(80) H 0.7614 0.3501 1.1261 0.0381 Uiso 1.00 calc

loop_
_atom_site_aniso_label
_atom_site_aniso_U_11
_atom_site_aniso_U_22
_atom_site_aniso_U_33
_atom_site_aniso_U_12
_atom_site_aniso_U_13
_atom_site_aniso_U_23
Si(1) 0.0115(3) 0.0132(3) 0.0156(3) -0.0016(2) 0.0014(3) 0.0000(2)
Si(2) 0.0261(4) 0.0172(4) 0.0196(4) -0.0067(3) -0.0003(3) -0.0009(3)
Si(3) 0.0243(4) 0.0190(4) 0.0195(4) -0.0043(3) 0.0036(3) 0.0028(3)
Si(4) 0.0206(4) 0.0179(4) 0.0223(4) 0.0036(3) 0.0043(3) -0.0014(3)
Si(5) 0.0331(5) 0.0270(4) 0.0183(4) 0.0069(3) -0.0009(3) 0.0023(3)
Si(6) 0.0132(3) 0.0256(4) 0.0156(4) -0.0040(3) 0.0033(3) -0.0026(3)
Si(7) 0.0159(4) 0.0251(4) 0.0151(4) -0.0041(3) 0.0047(3) -0.0016(3)
C(1) 0.018(1) 0.011(1) 0.020(1) -0.0023(9) -0.001(1) 0.0016(9)
C(2) 0.018(1) 0.021(1) 0.029(2) -0.002(1) 0.005(1) 0.003(1)
C(3) 0.021(1) 0.022(1) 0.034(2) -0.005(1) -0.003(1) 0.002(1)
C(4) 0.030(2) 0.019(1) 0.020(1) -0.002(1) -0.007(1) 0.001(1)
C(5) 0.029(2) 0.021(1) 0.019(1) -0.005(1) 0.006(1) 0.000(1)
C(6) 0.017(1) 0.015(1) 0.020(1) -0.0016(9) 0.003(1) 0.0014(9)
C(7) 0.015(1) 0.015(1) 0.014(1) 0.0012(9) 0.0025(9) -0.0009(9)
C(8) 0.019(1) 0.015(1) 0.014(1) -0.0020(9) 0.0018(10) -0.0020(9)
C(9) 0.030(1) 0.013(1) 0.017(1) -0.002(1) 0.001(1) -0.0001(9)
C(10) 0.021(1) 0.020(1) 0.013(1) 0.0064(10) 0.000(1) -0.0030(10)
C(11) 0.011(1) 0.027(1) 0.014(1) 0.0014(10) 0.0014(10) -0.0009(10)
C(12) 0.017(1) 0.018(1) 0.012(1) -0.0003(9) 0.0045(10) -0.0025(9)
C(13) 0.009(1) 0.012(1) 0.018(1) -0.0012(8) 0.0004(9) -0.0003(9)
C(14) 0.011(1) 0.019(1) 0.020(1) -0.0037(9) 0.0020(10) -0.0006(10)
C(15) 0.020(1) 0.017(1) 0.027(1) -0.0021(10) 0.002(1) 0.003(1)
C(16) 0.019(1) 0.017(1) 0.029(1) -0.001(1) 0.001(1) -0.004(1)
C(17) 0.019(1) 0.023(1) 0.017(1) -0.002(1) 0.003(1) -0.004(1)
C(18) 0.011(1) 0.019(1) 0.018(1) 0.0004(9) 0.0013(10) 0.0001(9)
C(19) 0.018(1) 0.013(1) 0.018(1) -0.0020(10) 0.000(1) 0.0021(9)
C(20) 0.026(2) 0.021(1) 0.022(1) 0.007(1) 0.000(1) -0.001(1)
C(21) 0.012(1) 0.022(1) 0.016(1) -0.0011(10) 0.0026(10) -0.0003(10)
C(22) 0.019(1) 0.015(1) 0.021(1) -0.0026(10) 0.005(1) 0.0025(10)
C(23) 0.024(1) 0.021(1) 0.016(1) -0.003(1) 0.008(1) -0.0004(10)
C(24) 0.034(2) 0.033(2) 0.033(2) -0.014(1) -0.003(1) -0.006(1)
C(25) 0.050(2) 0.027(2) 0.021(1) -0.012(1) 0.006(1) -0.005(1)
C(26) 0.042(2) 0.018(1) 0.032(2) -0.006(1) 0.002(1) -0.005(1)
C(27) 0.029(2) 0.039(2) 0.036(2) -0.002(1) 0.013(1) 0.004(1)
C(28) 0.040(2) 0.029(2) 0.021(1) -0.007(1) 0.008(1) -0.001(1)
C(29) 0.040(2) 0.028(2) 0.030(2) -0.009(1) 0.008(1) 0.006(1)
C(30) 0.041(2) 0.027(2) 0.025(2) 0.000(1) 0.006(1) -0.004(1)
C(31) 0.032(2) 0.062(2) 0.048(2) 0.006(2) 0.010(2) -0.014(2)
C(32) 0.055(2) 0.026(2) 0.035(2) -0.007(1) 0.005(2) 0.000(1)
C(33) 0.046(2) 0.050(2) 0.036(2) -0.008(2) 0.007(2) 0.015(2)
C(34) 0.069(3) 0.041(2) 0.027(2) 0.001(2) 0.002(2) -0.006(1)
C(35) 0.038(2) 0.032(2) 0.036(2) 0.003(1) -0.011(1) 0.005(1)
C(36) 0.024(1) 0.028(2) 0.035(2) -0.009(1) 0.000(1) -0.004(1)
C(37) 0.017(1) 0.044(2) 0.024(1) -0.007(1) 0.003(1) -0.009(1)
C(38) 0.039(2) 0.045(2) 0.021(1) -0.020(1) 0.011(1) -0.008(1)
C(39) 0.022(1) 0.038(2) 0.018(1) -0.008(1) 0.004(1) -0.005(1)
C(40) 0.038(2) 0.034(2) 0.029(2) -0.008(1) 0.016(1) 0.001(1)
C(41) 0.017(1) 0.031(2) 0.024(1) -0.002(1) 0.009(1) -0.004(1)
C(42) 0.022(1) 0.026(1) 0.023(1) -0.002(1) 0.002(1) 0.002(1)
C(43) 0.030(2) 0.030(2) 0.028(2) -0.010(1) 0.009(1) 0.004(1)
C(44) 0.029(2) 0.050(2) 0.030(2) -0.019(1) 0.008(1) 0.004(1)
C(45) 0.032(2) 0.039(2) 0.019(1) -0.005(1) 0.008(1) 0.002(1)

loop_
_atom_type_symbol
_atom_type_description
_atom_type_scat_dispersion_real
_atom_type_scat_dispersion_imag
_atom_type_scat_source
C C 0.003 0.002
;International Tables for Crystallography
(1992, Vol. C, Tables 4.2.6.8 and 6.1.1.4)
;
H H 0.000 0.000
;International Tables for Crystallography
(1992, Vol. C, Table 6.1.1.4)
;
Si Si 0.082 0.070
;International Tables for Crystallography
(1992, Vol. C, Tables 4.2.6.8 and 6.1.1.4)
;

loop_
_geom_angle_atom_site_label_1
_geom_angle_atom_site_label_2
_geom_angle_atom_site_label_3
_geom_angle
_geom_angle_site_symmetry_2
_geom_angle_site_symmetry_3
_geom_angle_publ_flag
C(1) Si(1) C(6) 44.7(1) 1_555 1_555 yes
C(1) Si(1) C(7) 122.1(1) 1_555 1_555 yes
C(1) Si(1) C(13) 113.4(1) 1_555 1_555 yes
C(6) Si(1) C(7) 119.7(1) 1_555 1_555 yes
C(6) Si(1) C(13) 117.2(1) 1_555 1_555 yes
C(7) Si(1) C(13) 118.72(10) 1_555 1_555 yes
C(19) Si(2) C(24) 109.0(1) 1_555 1_555 yes
C(19) Si(2) C(25) 111.1(1) 1_555 1_555 yes
C(19) Si(2) C(26) 113.9(1) 1_555 1_555 yes
C(24) Si(2) C(25) 108.2(1) 1_555 1_555 yes
C(24) Si(2) C(26) 108.3(2) 1_555 1_555 yes
C(25) Si(2) C(26) 106.2(2) 1_555 1_555 yes
C(19) Si(3) C(27) 107.9(1) 1_555 1_555 yes
C(19) Si(3) C(28) 110.8(1) 1_555 1_555 yes
C(19) Si(3) C(29) 115.6(1) 1_555 1_555 yes
C(27) Si(3) C(28) 108.9(1) 1_555 1_555 yes
C(27) Si(3) C(29) 106.6(2) 1_555 1_555 yes
C(28) Si(3) C(29) 106.8(1) 1_555 1_555 yes
C(20) Si(4) C(30) 110.4(1) 1_555 1_555 yes
C(20) Si(4) C(31) 108.2(2) 1_555 1_555 yes
C(20) Si(4) C(32) 112.5(2) 1_555 1_555 yes
C(30) Si(4) C(31) 109.3(2) 1_555 1_555 yes
C(30) Si(4) C(32) 107.3(1) 1_555 1_555 yes
C(31) Si(4) C(32) 109.1(2) 1_555 1_555 yes
C(20) Si(5) C(33) 112.6(1) 1_555 1_555 yes
C(20) Si(5) C(34) 109.1(1) 1_555 1_555 yes
C(20) Si(5) C(35) 111.3(2) 1_555 1_555 yes
C(33) Si(5) C(34) 107.6(2) 1_555 1_555 yes
C(33) Si(5) C(35) 106.1(2) 1_555 1_555 yes
C(34) Si(5) C(35) 110.0(2) 1_555 1_555 yes
C(21) Si(6) C(36) 109.7(1) 1_555 1_555 yes
C(21) Si(6) C(37) 113.6(1) 1_555 1_555 yes
C(21) Si(6) C(38) 109.6(1) 1_555 1_555 yes
C(36) Si(6) C(37) 106.9(2) 1_555 1_555 yes
C(36) Si(6) C(38) 108.8(1) 1_555 1_555 yes
C(37) Si(6) C(38) 108.1(1) 1_555 1_555 yes
C(21) Si(7) C(39) 108.2(1) 1_555 1_555 yes
C(21) Si(7) C(40) 110.8(1) 1_555 1_555 yes
C(21) Si(7) C(41) 114.1(1) 1_555 1_555 yes
C(39) Si(7) C(40) 109.4(1) 1_555 1_555 yes
C(39) Si(7) C(41) 107.1(1) 1_555 1_555 yes
C(40) Si(7) C(41) 107.2(1) 1_555 1_555 yes
Si(1) C(1) C(2) 170.9(2) 1_555 1_555 yes
Si(1) C(1) C(6) 67.6(2) 1_555 1_555 yes
C(2) C(1) C(6) 121.5(2) 1_555 1_555 yes
C(1) C(2) C(3) 117.3(3) 1_555 1_555 yes
C(2) C(3) C(4) 121.4(3) 1_555 1_555 yes
C(3) C(4) C(5) 121.2(3) 1_555 1_555 yes
C(4) C(5) C(6) 117.3(3) 1_555 1_555 yes
Si(1) C(6) C(1) 67.7(1) 1_555 1_555 yes
Si(1) C(6) C(5) 171.0(3) 1_555 1_555 yes
C(1) C(6) C(5) 121.3(3) 1_555 1_555 yes
Si(1) C(7) C(8) 124.3(2) 1_555 1_555 yes
Si(1) C(7) C(12) 118.3(2) 1_555 1_555 yes
C(8) C(7) C(12) 117.3(2) 1_555 1_555 yes
C(7) C(8) C(9) 119.5(3) 1_555 1_555 yes
C(7) C(8) C(19) 123.5(2) 1_555 1_555 yes
C(9) C(8) C(19) 117.0(2) 1_555 1_555 yes
C(8) C(9) C(10) 123.1(3) 1_555 1_555 yes
C(9) C(10) C(11) 116.8(2) 1_555 1_555 yes
C(9) C(10) C(20) 123.8(3) 1_555 1_555 yes
C(11) C(10) C(20) 119.3(3) 1_555 1_555 yes
C(10) C(11) C(12) 123.0(3) 1_555 1_555 yes
C(7) C(12) C(11) 120.2(3) 1_555 1_555 yes
C(7) C(12) C(21) 124.0(2) 1_555 1_555 yes
C(11) C(12) C(21) 115.7(2) 1_555 1_555 yes
Si(1) C(13) C(14) 122.9(2) 1_555 1_555 yes
Si(1) C(13) C(18) 118.2(2) 1_555 1_555 yes
C(14) C(13) C(18) 118.6(2) 1_555 1_555 yes
C(13) C(14) C(15) 119.2(3) 1_555 1_555 yes
C(13) C(14) C(22) 123.3(2) 1_555 1_555 yes
C(15) C(14) C(22) 117.5(2) 1_555 1_555 yes
C(14) C(15) C(16) 121.6(3) 1_555 1_555 yes
C(15) C(16) C(17) 120.1(3) 1_555 1_555 yes
C(16) C(17) C(18) 120.6(3) 1_555 1_555 yes
C(13) C(18) C(17) 119.9(3) 1_555 1_555 yes
C(13) C(18) C(23) 121.6(2) 1_555 1_555 yes
C(17) C(18) C(23) 118.2(2) 1_555 1_555 yes
Si(2) C(19) Si(3) 115.0(2) 1_555 1_555 yes
Si(2) C(19) C(8) 112.4(2) 1_555 1_555 yes
Si(3) C(19) C(8) 115.0(2) 1_555 1_555 yes
Si(4) C(20) Si(5) 119.8(1) 1_555 1_555 yes
Si(4) C(20) C(10) 113.9(2) 1_555 1_555 yes
Si(5) C(20) C(10) 113.3(2) 1_555 1_555 yes
Si(6) C(21) Si(7) 118.3(2) 1_555 1_555 yes
Si(6) C(21) C(12) 114.0(2) 1_555 1_555 yes
Si(7) C(21) C(12) 107.7(2) 1_555 1_555 yes
C(14) C(22) C(42) 109.7(2) 1_555 1_555 yes
C(14) C(22) C(43) 113.5(2) 1_555 1_555 yes
C(42) C(22) C(43) 108.7(2) 1_555 1_555 yes
C(18) C(23) C(44) 109.3(2) 1_555 1_555 yes
C(18) C(23) C(45) 113.1(2) 1_555 1_555 yes
C(44) C(23) C(45) 109.9(3) 1_555 1_555 yes

loop_
_geom_bond_atom_site_label_1
_geom_bond_atom_site_label_2
_geom_bond_distance
_geom_bond_publ_flag
Si(1) C(1) 1.828(3) yes
Si(1) C(6) 1.826(2) yes
Si(1) C(7) 1.889(2) yes
Si(1) C(13) 1.895(2) yes
Si(2) C(19) 1.899(3) yes
Si(2) C(24) 1.872(3) yes
Si(2) C(25) 1.862(4) yes
Si(2) C(26) 1.873(3) yes
Si(3) C(19) 1.897(3) yes
Si(3) C(27) 1.872(3) yes
Si(3) C(28) 1.860(3) yes
Si(3) C(29) 1.870(3) yes
Si(4) C(20) 1.888(3) yes
Si(4) C(30) 1.865(3) yes
Si(4) C(31) 1.859(4) yes
Si(4) C(32) 1.878(4) yes
Si(5) C(20) 1.877(3) yes
Si(5) C(33) 1.894(4) yes
Si(5) C(34) 1.838(3) yes
Si(5) C(35) 1.850(3) yes
Si(6) C(21) 1.910(3) yes
Si(6) C(36) 1.852(3) yes
Si(6) C(37) 1.869(3) yes
Si(6) C(38) 1.867(4) yes
Si(7) C(21) 1.905(3) yes
Si(7) C(39) 1.860(3) yes
Si(7) C(40) 1.864(4) yes
Si(7) C(41) 1.870(3) yes
C(1) C(2) 1.388(4) yes
C(1) C(6) 1.390(4) yes
C(2) C(3) 1.381(4) yes
C(3) C(4) 1.403(5) yes
C(4) C(5) 1.383(4) yes
C(5) C(6) 1.394(4) yes
C(7) C(8) 1.430(4) yes
C(7) C(12) 1.422(4) yes
C(8) C(9) 1.398(3) yes
C(8) C(19) 1.526(4) yes
C(9) C(10) 1.397(4) yes
C(10) C(11) 1.377(4) yes
C(10) C(20) 1.517(3) yes
C(11) C(12) 1.396(3) yes
C(12) C(21) 1.522(4) yes
C(13) C(14) 1.424(4) yes
C(13) C(18) 1.414(4) yes
C(14) C(15) 1.391(4) yes
C(14) C(22) 1.522(4) yes
C(15) C(16) 1.374(4) yes
C(16) C(17) 1.380(4) yes
C(17) C(18) 1.398(4) yes
C(18) C(23) 1.523(4) yes
C(22) C(42) 1.535(3) yes
C(22) C(43) 1.534(5) yes
C(23) C(44) 1.535(4) yes
C(23) C(45) 1.538(4) yes

loop_
_geom_contact_atom_site_label_1
_geom_contact_atom_site_label_2
_geom_contact_distance
_geom_contact_site_symmetry_2
C(15) C(42) 3.481(4) 2_666
C(16) C(42) 3.463(4) 2_666

loop_
_geom_torsion_atom_site_label_1
_geom_torsion_atom_site_label_2
_geom_torsion_atom_site_label_3
_geom_torsion_atom_site_label_4
_geom_torsion
_geom_torsion_site_symmetry_1
_geom_torsion_site_symmetry_2
_geom_torsion_site_symmetry_3
_geom_torsion_site_symmetry_4
_geom_torsion_publ_flag
Si(1) C(1) C(2) C(3) 177(1) 1_555 1_555 1_555 1_555 yes
Si(1) C(1) C(6) C(5) 179.9(3) 1_555 1_555 1_555 1_555 yes
Si(1) C(6) C(1) C(2) 179.5(2) 1_555 1_555 1_555 1_555 yes
Si(1) C(6) C(5) C(4) 179(1) 1_555 1_555 1_555 1_555 yes
Si(1) C(7) C(8) C(9) 177.8(2) 1_555 1_555 1_555 1_555 yes
Si(1) C(7) C(8) C(19) -0.5(4) 1_555 1_555 1_555 1_555 yes
Si(1) C(7) C(12) C(11) 179.5(2) 1_555 1_555 1_555 1_555 yes
Si(1) C(7) C(12) C(21) -4.8(3) 1_555 1_555 1_555 1_555 yes
Si(1) C(13) C(14) C(15) 175.7(2) 1_555 1_555 1_555 1_555 yes
Si(1) C(13) C(14) C(22) -0.5(3) 1_555 1_555 1_555 1_555 yes
Si(1) C(13) C(18) C(17) -176.2(2) 1_555 1_555 1_555 1_555 yes
Si(1) C(13) C(18) C(23) -1.9(3) 1_555 1_555 1_555 1_555 yes
Si(2) C(19) Si(3) C(27) -87.0(2) 1_555 1_555 1_555 1_555 yes
Si(2) C(19) Si(3) C(28) 153.8(1) 1_555 1_555 1_555 1_555 yes
Si(2) C(19) Si(3) C(29) 32.1(2) 1_555 1_555 1_555 1_555 yes
Si(2) C(19) C(8) C(7) 107.7(2) 1_555 1_555 1_555 1_555 yes
Si(2) C(19) C(8) C(9) -70.5(3) 1_555 1_555 1_555 1_555 yes
Si(3) C(19) Si(2) C(24) 55.2(2) 1_555 1_555 1_555 1_555 yes
Si(3) C(19) Si(2) C(25) 174.3(1) 1_555 1_555 1_555 1_555 yes
Si(3) C(19) Si(2) C(26) -65.8(2) 1_555 1_555 1_555 1_555 yes
Si(3) C(19) C(8) C(7) -118.1(2) 1_555 1_555 1_555 1_555 yes
Si(3) C(19) C(8) C(9) 63.6(3) 1_555 1_555 1_555 1_555 yes
Si(4) C(20) Si(5) C(33) -69.8(2) 1_555 1_555 1_555 1_555 yes
Si(4) C(20) Si(5) C(34) 170.9(2) 1_555 1_555 1_555 1_555 yes
Si(4) C(20) Si(5) C(35) 49.3(2) 1_555 1_555 1_555 1_555 yes
Si(4) C(20) C(10) C(9) 69.5(3) 1_555 1_555 1_555 1_555 yes
Si(4) C(20) C(10) C(11) -107.5(3) 1_555 1_555 1_555 1_555 yes
Si(5) C(20) Si(4) C(30) 162.1(2) 1_555 1_555 1_555 1_555 yes
Si(5) C(20) Si(4) C(31) -78.4(2) 1_555 1_555 1_555 1_555 yes
Si(5) C(20) Si(4) C(32) 42.1(2) 1_555 1_555 1_555 1_555 yes
Si(5) C(20) C(10) C(9) -72.0(3) 1_555 1_555 1_555 1_555 yes
Si(5) C(20) C(10) C(11) 111.0(3) 1_555 1_555 1_555 1_555 yes
Si(6) C(21) Si(7) C(39) -178.1(1) 1_555 1_555 1_555 1_555 yes
Si(6) C(21) Si(7) C(40) -58.2(2) 1_555 1_555 1_555 1_555 yes
Si(6) C(21) Si(7) C(41) 62.9(2) 1_555 1_555 1_555 1_555 yes
Si(6) C(21) C(12) C(7) 121.7(2) 1_555 1_555 1_555 1_555 yes
Si(6) C(21) C(12) C(11) -62.5(3) 1_555 1_555 1_555 1_555 yes
Si(7) C(21) Si(6) C(36) 91.9(2) 1_555 1_555 1_555 1_555 yes
Si(7) C(21) Si(6) C(37) -27.7(2) 1_555 1_555 1_555 1_555 yes
Si(7) C(21) Si(6) C(38) -148.7(1) 1_555 1_555 1_555 1_555 yes
Si(7) C(21) C(12) C(7) -105.0(2) 1_555 1_555 1_555 1_555 yes
Si(7) C(21) C(12) C(11) 70.8(2) 1_555 1_555 1_555 1_555 yes
C(1) Si(1) C(6) C(5) -179(1) 1_555 1_555 1_555 1_555 yes
C(1) Si(1) C(7) C(8) -17.4(3) 1_555 1_555 1_555 1_555 yes
C(1) Si(1) C(7) C(12) 159.7(2) 1_555 1_555 1_555 1_555 yes
C(1) Si(1) C(13) C(14) -86.7(2) 1_555 1_555 1_555 1_555 yes
C(1) Si(1) C(13) C(18) 87.5(2) 1_555 1_555 1_555 1_555 yes
C(1) C(2) C(3) C(4) 0.7(4) 1_555 1_555 1_555 1_555 yes
C(1) C(6) Si(1) C(7) 107.1(2) 1_555 1_555 1_555 1_555 yes
C(1) C(6) Si(1) C(13) -96.7(2) 1_555 1_555 1_555 1_555 yes
C(1) C(6) C(5) C(4) -0.1(4) 1_555 1_555 1_555 1_555 yes
C(2) C(1) Si(1) C(6) -177(1) 1_555 1_555 1_555 1_555 yes
C(2) C(1) Si(1) C(7) 81(1) 1_555 1_555 1_555 1_555 yes
C(2) C(1) Si(1) C(13) -71(1) 1_555 1_555 1_555 1_555 yes
C(2) C(1) C(6) C(5) -0.6(4) 1_555 1_555 1_555 1_555 yes
C(2) C(3) C(4) C(5) -1.4(4) 1_555 1_555 1_555 1_555 yes
C(3) C(2) C(1) C(6) 0.3(3) 1_555 1_555 1_555 1_555 yes
C(3) C(4) C(5) C(6) 1.0(4) 1_555 1_555 1_555 1_555 yes
C(5) C(6) Si(1) C(7) -72(1) 1_555 1_555 1_555 1_555 yes
C(5) C(6) Si(1) C(13) 83(1) 1_555 1_555 1_555 1_555 yes
C(6) Si(1) C(7) C(8) -70.0(3) 1_555 1_555 1_555 1_555 yes
C(6) Si(1) C(7) C(12) 107.1(2) 1_555 1_555 1_555 1_555 yes
C(6) Si(1) C(13) C(14) -37.0(2) 1_555 1_555 1_555 1_555 yes
C(6) Si(1) C(13) C(18) 137.1(2) 1_555 1_555 1_555 1_555 yes
C(6) C(1) Si(1) C(7) -101.4(2) 1_555 1_555 1_555 1_555 yes
C(6) C(1) Si(1) C(13) 105.6(2) 1_555 1_555 1_555 1_555 yes
C(7) Si(1) C(13) C(14) 119.4(2) 1_555 1_555 1_555 1_555 yes
C(7) Si(1) C(13) C(18) -66.4(2) 1_555 1_555 1_555 1_555 yes
C(7) C(8) C(9) C(10) 1.3(4) 1_555 1_555 1_555 1_555 yes
C(7) C(12) C(11) C(10) 4.0(4) 1_555 1_555 1_555 1_555 yes
C(8) C(7) Si(1) C(13) 134.2(2) 1_555 1_555 1_555 1_555 yes
C(8) C(7) C(12) C(11) -3.2(4) 1_555 1_555 1_555 1_555 yes
C(8) C(7) C(12) C(21) 172.4(2) 1_555 1_555 1_555 1_555 yes
C(8) C(9) C(10) C(11) -0.6(4) 1_555 1_555 1_555 1_555 yes
C(8) C(9) C(10) C(20) -177.7(2) 1_555 1_555 1_555 1_555 yes
C(8) C(19) Si(2) C(24) -170.7(2) 1_555 1_555 1_555 1_555 yes
C(8) C(19) Si(2) C(25) -51.6(2) 1_555 1_555 1_555 1_555 yes
C(8) C(19) Si(2) C(26) 68.3(2) 1_555 1_555 1_555 1_555 yes
C(8) C(19) Si(3) C(27) 140.1(2) 1_555 1_555 1_555 1_555 yes
C(8) C(19) Si(3) C(28) 20.9(2) 1_555 1_555 1_555 1_555 yes
C(8) C(19) Si(3) C(29) -100.8(2) 1_555 1_555 1_555 1_555 yes
C(9) C(8) C(7) C(12) 0.7(4) 1_555 1_555 1_555 1_555 yes
C(9) C(10) C(11) C(12) -2.0(4) 1_555 1_555 1_555 1_555 yes
C(10) C(9) C(8) C(19) 179.6(2) 1_555 1_555 1_555 1_555 yes
C(10) C(11) C(12) C(21) -172.0(2) 1_555 1_555 1_555 1_555 yes
C(10) C(20) Si(4) C(30) 23.3(3) 1_555 1_555 1_555 1_555 yes
C(10) C(20) Si(4) C(31) 142.8(3) 1_555 1_555 1_555 1_555 yes
C(10) C(20) Si(4) C(32) -96.6(3) 1_555 1_555 1_555 1_555 yes
C(10) C(20) Si(5) C(33) 69.3(2) 1_555 1_555 1_555 1_555 yes
C(10) C(20) Si(5) C(34) -50.1(3) 1_555 1_555 1_555 1_555 yes
C(10) C(20) Si(5) C(35) -171.7(2) 1_555 1_555 1_555 1_555 yes
C(12) C(7) Si(1) C(13) -48.8(2) 1_555 1_555 1_555 1_555 yes
C(12) C(7) C(8) C(19) -177.5(2) 1_555 1_555 1_555 1_555 yes
C(12) C(11) C(10) C(20) 175.2(2) 1_555 1_555 1_555 1_555 yes
C(12) C(21) Si(6) C(36) -140.0(2) 1_555 1_555 1_555 1_555 yes
C(12) C(21) Si(6) C(37) 100.4(2) 1_555 1_555 1_555 1_555 yes
C(12) C(21) Si(6) C(38) -20.7(2) 1_555 1_555 1_555 1_555 yes
C(12) C(21) Si(7) C(39) 51.0(2) 1_555 1_555 1_555 1_555 yes
C(12) C(21) Si(7) C(40) 170.9(2) 1_555 1_555 1_555 1_555 yes
C(12) C(21) Si(7) C(41) -68.1(2) 1_555 1_555 1_555 1_555 yes
C(13) C(14) C(15) C(16) -0.2(4) 1_555 1_555 1_555 1_555 yes
C(13) C(14) C(22) C(42) 93.6(3) 1_555 1_555 1_555 1_555 yes
C(13) C(14) C(22) C(43) -144.6(2) 1_555 1_555 1_555 1_555 yes
C(13) C(18) C(17) C(16) 0.6(4) 1_555 1_555 1_555 1_555 yes
C(13) C(18) C(23) C(44) -93.9(3) 1_555 1_555 1_555 1_555 yes
C(13) C(18) C(23) C(45) 143.3(2) 1_555 1_555 1_555 1_555 yes
C(14) C(13) C(18) C(17) -1.7(3) 1_555 1_555 1_555 1_555 yes
C(14) C(13) C(18) C(23) 172.5(2) 1_555 1_555 1_555 1_555 yes
C(14) C(15) C(16) C(17) -1.0(4) 1_555 1_555 1_555 1_555 yes
C(15) C(14) C(13) C(18) 1.5(3) 1_555 1_555 1_555 1_555 yes
C(15) C(14) C(22) C(42) -82.7(3) 1_555 1_555 1_555 1_555 yes
C(15) C(14) C(22) C(43) 39.1(3) 1_555 1_555 1_555 1_555 yes
C(15) C(16) C(17) C(18) 0.9(4) 1_555 1_555 1_555 1_555 yes
C(16) C(15) C(14) C(22) 176.2(2) 1_555 1_555 1_555 1_555 yes
C(16) C(17) C(18) C(23) -173.9(2) 1_555 1_555 1_555 1_555 yes
C(17) C(18) C(23) C(44) 80.5(3) 1_555 1_555 1_555 1_555 yes
C(17) C(18) C(23) C(45) -42.3(3) 1_555 1_555 1_555 1_555 yes
C(18) C(13) C(14) C(22) -174.7(2) 1_555 1_555 1_555 1_555 yes
